data_1537011
loop_
_publ_author_name
'Repelin, Y.'
'Husson, E.'

_publ_section_title
;
 Etudes structurales d'alumines de transition. I - Alumines gamma et delta
;
_journal_name_full 'Materials Research Bulletin'
_journal_page_first 611
_journal_page_last 621
_journal_volume 25
_journal_year 1990
_chemical_formula_sum 'Al2.67 O4'
_chemical_name_systematic 'Al Al1.67 O4'
_space_group_IT_number 115
_symmetry_space_group_name_Hall 'P -4 -2'
_symmetry_space_group_name_H-M 'P -4 m 2'
_cell_angle_alpha 90
_cell_angle_beta 90
_cell_angle_gamma 90
_cell_formula_units_Z 12
_cell_length_a 5.599
_cell_length_b 5.599
_cell_length_c 23.657
_cell_volume 741.619
_citation_journal_id_ASTM MRBUAC
_cod_data_source_file Repelin_MRBUAC_1990_1814.cif
_cod_data_source_block Al2.67O4
_cod_original_cell_volume 741.6186
_cod_database_code 1537011

loop_
_symmetry_equiv_pos_as_xyz
x,y,z
y,-x,-z
-x,-y,z
-y,x,-z
-x,y,z
y,x,-z
x,-y,z
-y,-x,-z

loop_
_atom_site_label
_atom_site_type_symbol
_atom_site_fract_x
_atom_site_fract_y
_atom_site_fract_z
_atom_site_occupancy
_atom_site_U_iso_or_equiv
Al8 Al+3 0.26077 0 0.2148 0.833 0.0
Al4 Al+3 0 0.5 0.25495 1 0.0
O7 O-2 0.23319 0.5 0.125 1 0.0
O11 O-2 0.24 0.5 0.79 1 0.0
Al3 Al+3 0 0 0.33333 1 0.0
Al5 Al+3 0 0.5 0.58995 1 0.0
Al12 Al+3 0.2722 0.5 0.37044 0.833 0.0
Al11 Al+3 0.26886 0.5 0.04765 0.833 0.0
Al2 Al+3 0.5 0.5 0.5 1 0.0
O8 O-2 0.27075 0.5 0.29167 1 0.0
O9 O-2 0.2515 0.5 0.4569 1 0.0
Al13 Al+3 0.26034 0.5 0.70899 0.833 0.0
O1 O-2 0.26891 0 0.12881 1 0.0
O12 O-2 0.27548 0.5 0.96057 1 0.0
O6 O-2 0.23806 0 0.94791 1 0.0
Al6 Al+3 0 0.5 0.91896 1 0.0
O4 O-2 0.28217 0 0.62593 1 0.0
O5 O-2 0.24368 0 0.78557 1 0.0
Al10 Al+3 0.2604 0 0.86808 0.833 0.0
Al9 Al+3 0.27078 0 0.548 0.833 0.0
O2 O-2 0.2951 0 0.29863 1 0.0
O3 O-2 0.25952 0 0.46006 1 0.0
Al7 Al+3 0.5 0.5 0.16667 1 0.0
Al1 Al+3 0 0 0 1 0.0
O10 O-2 0.2755 0.5 0.63276 1 0.0
